data_2236094
loop_
_publ_author_name
'Sathiyaraj, E.'
'Thirumaran, S.'
'Selvanayagam, S.'

_publ_section_title
;
 Bis[<i>N</i>-benzyl-<i>N</i>-(2-phenylethyl)dithiocarbamato-\k^2^<i>S</i>,<i>S</i>']lead(II)
;
_journal_coeditor_code BT5972
_journal_issue 9
_journal_name_full 'Acta Crystallographica Section E'
_journal_page_first m1217
_journal_paper_doi 10.1107/S1600536812036161
_journal_volume 68
_journal_year 2012
_chemical_formula_iupac '[Pb (C16 H16 N S2)2]'
_chemical_formula_moiety 'C32 H32 N2 Pb S4'
_chemical_formula_sum 'C32 H32 N2 Pb S4'
_chemical_formula_weight 780.03
_chemical_name_systematic
;
Bis[<i>N</i>-benzyl-<i>N</i>-(2-phenylethyl)dithiocarbamato-
\k^2^<i>S</i>,<i>S</i>']lead(II)
;
_space_group_IT_number 15
_symmetry_cell_setting monoclinic
_symmetry_space_group_name_Hall '-C 2yc'
_symmetry_space_group_name_H-M 'C 1 2/c 1'
_atom_sites_solution_hydrogens geom
_atom_sites_solution_primary direct
_atom_sites_solution_secondary difmap
_audit_creation_method SHELXL-97
_cell_angle_alpha 90.00
_cell_angle_beta 101.600(2)
_cell_angle_gamma 90.00
_cell_formula_units_Z 4
_cell_length_a 28.5467(12)
_cell_length_b 5.5321(2)
_cell_length_c 19.4158(8)
_cell_measurement_reflns_used 5527
_cell_measurement_temperature 292(2)
_cell_measurement_theta_max 28.3
_cell_measurement_theta_min 1.5
_cell_volume 3003.6(2)
_computing_cell_refinement 'SAINT (Bruker, 2008)'
_computing_data_collection 'APEX2 (Bruker, 2008)'
_computing_data_reduction 'SAINT (Bruker, 2008)'
_computing_molecular_graphics
;
ORTEP-3 (Farrugia, 1997) and PLATON (Spek, 2009)
;
_computing_publication_material
;
SHELXL97 (Sheldrick, 2008) and PLATON (Spek, 2009)
;
_computing_structure_refinement 'SHELXL97 (Sheldrick, 2008)'
_computing_structure_solution 'SIR92 (Altomare <i>et al.</i>, 1993)'
_diffrn_ambient_temperature 292(2)
_diffrn_measured_fraction_theta_full 0.991
_diffrn_measured_fraction_theta_max 0.991
_diffrn_measurement_device_type 'Bruker SMART APEXII area-detector'
_diffrn_measurement_method '\w and \f scans'
_diffrn_radiation_monochromator graphite
_diffrn_radiation_source 'fine-focus sealed tube'
_diffrn_radiation_type MoK\a
_diffrn_radiation_wavelength 0.71073
_diffrn_reflns_av_R_equivalents 0.0375
_diffrn_reflns_av_sigmaI/netI 0.0372
_diffrn_reflns_limit_h_max 31
_diffrn_reflns_limit_h_min -37
_diffrn_reflns_limit_k_max 7
_diffrn_reflns_limit_k_min -7
_diffrn_reflns_limit_l_max 25
_diffrn_reflns_limit_l_min -25
_diffrn_reflns_number 13027
_diffrn_reflns_theta_full 28.31
_diffrn_reflns_theta_max 28.31
_diffrn_reflns_theta_min 1.46
_diffrn_standards_number 0
_exptl_absorpt_coefficient_mu 5.920
_exptl_absorpt_correction_T_max 0.3839
_exptl_absorpt_correction_T_min 0.3839
_exptl_absorpt_correction_type multi-scan
_exptl_absorpt_process_details '(<i>SADABS</i>; Bruker, 2008)'
_exptl_crystal_colour Brown
_exptl_crystal_density_diffrn 1.725
_exptl_crystal_density_method 'not measured'
_exptl_crystal_description Block
_exptl_crystal_F_000 1536
_exptl_crystal_size_max 0.20
_exptl_crystal_size_mid 0.20
_exptl_crystal_size_min 0.20
_refine_diff_density_max 0.432
_refine_diff_density_min -1.251
_refine_ls_extinction_method none
_refine_ls_goodness_of_fit_ref 1.039
_refine_ls_hydrogen_treatment constr
_refine_ls_matrix_type full
_refine_ls_number_parameters 177
_refine_ls_number_reflns 3711
_refine_ls_number_restraints 0
_refine_ls_restrained_S_all 1.039
_refine_ls_R_factor_all 0.0417
_refine_ls_R_factor_gt 0.0278
_refine_ls_shift/su_max 0.001
_refine_ls_shift/su_mean 0.000
_refine_ls_structure_factor_coef Fsqd
_refine_ls_weighting_details 'calc w=1/[\s^2^(Fo^2^)+(0.0254P)^2^+1.6570P] where P=(Fo^2^+2Fc^2^)/3'
_refine_ls_weighting_scheme calc
_refine_ls_wR_factor_gt 0.0583
_refine_ls_wR_factor_ref 0.0622
_reflns_number_gt 3006
_reflns_number_total 3711
_reflns_threshold_expression I>2\s(I)
_cod_data_source_file bt5972.cif
_cod_data_source_block I
_cod_original_sg_symbol_H-M 'C 2/c'
_cod_database_code 2236094
_cod_database_fobs_code 2236094

loop_
_symmetry_equiv_pos_as_xyz
'x, y, z'
'-x, y, -z+1/2'
'x+1/2, y+1/2, z'
'-x+1/2, y+1/2, -z+1/2'
'-x, -y, -z'
'x, -y, z-1/2'
'-x+1/2, -y+1/2, -z'
'x+1/2, -y+1/2, z-1/2'

loop_
_atom_site_type_symbol
_atom_site_label
_atom_site_fract_x
_atom_site_fract_y
_atom_site_fract_z
_atom_site_U_iso_or_equiv
_atom_site_adp_type
_atom_site_calc_flag
_atom_site_refinement_flags
_atom_site_occupancy
_atom_site_symmetry_multiplicity
Pb Pb1 1.0000 1.14280(3) 0.7500 0.05084(8) Uani d S 1 2
S S1 0.99115(3) 0.94809(17) 0.61154(4) 0.04494(19) Uani d . 1 1
S S2 0.93213(3) 0.80487(16) 0.71424(4) 0.0473(2) Uani d . 1 1
N N1 0.92789(9) 0.5899(4) 0.59107(12) 0.0373(6) Uani d . 1 1
C C1 0.94871(10) 0.7651(6) 0.63419(14) 0.0339(6) Uani d . 1 1
C C2 0.94211(11) 0.5417(6) 0.52408(15) 0.0440(7) Uani d . 1 1
H H2A 0.9397 0.3691 0.5153 0.053 Uiso calc R 1 1
H H2B 0.9755 0.5862 0.5287 0.053 Uiso calc R 1 1
C C3 0.91358(11) 0.6706(5) 0.46061(15) 0.0343(6) Uani d . 1 1
C C4 0.88722(12) 0.8758(5) 0.46490(17) 0.0427(7) Uani d . 1 1
H H4 0.8853 0.9369 0.5089 0.051 Uiso calc R 1 1
C C5 0.86360(12) 0.9926(6) 0.40547(17) 0.0498(8) Uani d . 1 1
H H5 0.8460 1.1317 0.4095 0.060 Uiso calc R 1 1
C C6 0.86593(13) 0.9041(7) 0.34018(18) 0.0571(10) Uani d . 1 1
H H6 0.8501 0.9832 0.2999 0.069 Uiso calc R 1 1
C C7 0.89154(14) 0.6993(8) 0.33484(17) 0.0569(10) Uani d . 1 1
H H7 0.8931 0.6391 0.2906 0.068 Uiso calc R 1 1
C C8 0.91528(12) 0.5799(6) 0.39433(16) 0.0453(8) Uani d . 1 1
H H8 0.9323 0.4393 0.3900 0.054 Uiso calc R 1 1
C C9 0.89245(11) 0.4222(6) 0.61033(17) 0.0419(7) Uani d . 1 1
H H9A 0.8957 0.4225 0.6610 0.050 Uiso calc R 1 1
H H9B 0.8992 0.2598 0.5962 0.050 Uiso calc R 1 1
C C10 0.84215(12) 0.4865(8) 0.5771(2) 0.0612(10) Uani d . 1 1
H H10A 0.8382 0.4756 0.5264 0.073 Uiso calc R 1 1
H H10B 0.8360 0.6523 0.5888 0.073 Uiso calc R 1 1
C C11 0.80629(12) 0.3225(6) 0.60110(19) 0.0492(8) Uani d . 1 1
C C12 0.78865(14) 0.1181(7) 0.5636(2) 0.0564(9) Uani d . 1 1
H H12 0.8000 0.0762 0.5236 0.068 Uiso calc R 1 1
C C13 0.75473(12) -0.0232(7) 0.58444(19) 0.0542(9) Uani d . 1 1
H H13 0.7434 -0.1599 0.5585 0.065 Uiso calc R 1 1
C C14 0.73735(13) 0.0338(7) 0.6428(2) 0.0579(9) Uani d . 1 1
H H14 0.7137 -0.0608 0.6561 0.070 Uiso calc R 1 1
C C15 0.75511(14) 0.2325(8) 0.68166(19) 0.0629(10) Uani d . 1 1
H H15 0.7439 0.2719 0.7220 0.075 Uiso calc R 1 1
C C16 0.78937(14) 0.3730(6) 0.6612(2) 0.0584(10) Uani d . 1 1
H H16 0.8015 0.5057 0.6885 0.070 Uiso calc R 1 1

loop_
_atom_site_aniso_label
_atom_site_aniso_U_11
_atom_site_aniso_U_22
_atom_site_aniso_U_33
_atom_site_aniso_U_12
_atom_site_aniso_U_13
_atom_site_aniso_U_23
Pb1 0.05114(13) 0.03239(11) 0.05977(12) 0.000 -0.01087(8) 0.000
S1 0.0350(4) 0.0494(5) 0.0505(4) -0.0041(4) 0.0088(3) 0.0104(4)
S2 0.0515(5) 0.0542(5) 0.0374(4) -0.0131(4) 0.0120(4) -0.0068(4)
N1 0.0362(14) 0.0397(14) 0.0366(12) -0.0003(11) 0.0088(11) -0.0024(11)
C1 0.0303(15) 0.0344(15) 0.0355(14) 0.0031(13) 0.0033(12) 0.0036(13)
C2 0.0473(19) 0.0463(18) 0.0398(15) 0.0094(16) 0.0121(14) -0.0061(15)
C3 0.0352(16) 0.0323(16) 0.0381(14) -0.0058(12) 0.0142(13) -0.0051(12)
C4 0.0476(19) 0.0378(18) 0.0431(16) -0.0015(14) 0.0100(14) -0.0079(14)
C5 0.054(2) 0.0366(19) 0.0565(19) 0.0008(15) 0.0067(16) 0.0025(16)
C6 0.055(2) 0.068(3) 0.0470(19) -0.0091(19) 0.0068(17) 0.0178(18)
C7 0.062(2) 0.075(3) 0.0374(17) -0.008(2) 0.0185(17) -0.0050(17)
C8 0.0453(19) 0.0483(19) 0.0460(17) -0.0039(15) 0.0182(15) -0.0098(15)
C9 0.0423(18) 0.0355(16) 0.0459(16) 0.0000(14) 0.0045(14) -0.0028(14)
C10 0.041(2) 0.067(3) 0.076(2) 0.0087(18) 0.0135(18) 0.030(2)
C11 0.0356(18) 0.052(2) 0.061(2) 0.0064(15) 0.0116(16) 0.0140(17)
C12 0.052(2) 0.063(3) 0.057(2) 0.0107(18) 0.0173(18) -0.0014(19)
C13 0.049(2) 0.043(2) 0.066(2) -0.0022(16) 0.0033(17) -0.0008(18)
C14 0.047(2) 0.057(2) 0.071(2) -0.0051(18) 0.0141(19) 0.016(2)
C15 0.069(3) 0.069(3) 0.058(2) -0.007(2) 0.029(2) -0.001(2)
C16 0.058(2) 0.054(2) 0.063(2) -0.0103(17) 0.0127(19) -0.0096(17)

loop_
_atom_type_symbol
_atom_type_description
_atom_type_scat_dispersion_real
_atom_type_scat_dispersion_imag
_atom_type_scat_source
C C 0.0033 0.0016 'International Tables Vol C Tables 4.2.6.8 and 6.1.1.4'
H H 0.0000 0.0000 'International Tables Vol C Tables 4.2.6.8 and 6.1.1.4'
N N 0.0061 0.0033 'International Tables Vol C Tables 4.2.6.8 and 6.1.1.4'
S S 0.1246 0.1234 'International Tables Vol C Tables 4.2.6.8 and 6.1.1.4'
Pb Pb -3.3944 10.1111 'International Tables Vol C Tables 4.2.6.8 and 6.1.1.4'

loop_
_geom_angle_atom_site_label_1
_geom_angle_atom_site_label_2
_geom_angle_atom_site_label_3
_geom_angle_site_symmetry_1
_geom_angle_site_symmetry_3
_geom_angle
S2 Pb1 S2 2_756 . 91.59(4)
S2 Pb1 S1 2_756 2_756 64.61(2)
S2 Pb1 S1 . 2_756 84.46(2)
S2 Pb1 S1 2_756 . 84.46(2)
S2 Pb1 S1 . . 64.61(2)
S1 Pb1 S1 2_756 . 135.74(4)
C1 S1 Pb1 . . 85.08(10)
C1 S2 Pb1 . . 90.43(11)
C1 N1 C2 . . 121.3(3)
C1 N1 C9 . . 122.5(2)
C2 N1 C9 . . 116.0(2)
N1 C1 S1 . . 121.2(2)
N1 C1 S2 . . 119.2(2)
S1 C1 S2 . . 119.63(17)
N1 C2 C3 . . 116.0(2)
N1 C2 H2A . . 108.3
C3 C2 H2A . . 108.3
N1 C2 H2B . . 108.3
C3 C2 H2B . . 108.3
H2A C2 H2B . . 107.4
C4 C3 C8 . . 118.4(3)
C4 C3 C2 . . 123.5(3)
C8 C3 C2 . . 118.1(3)
C3 C4 C5 . . 121.3(3)
C3 C4 H4 . . 119.3
C5 C4 H4 . . 119.3
C6 C5 C4 . . 120.0(3)
C6 C5 H5 . . 120.0
C4 C5 H5 . . 120.0
C7 C6 C5 . . 119.5(3)
C7 C6 H6 . . 120.2
C5 C6 H6 . . 120.2
C6 C7 C8 . . 120.9(3)
C6 C7 H7 . . 119.6
C8 C7 H7 . . 119.6
C7 C8 C3 . . 119.8(3)
C7 C8 H8 . . 120.1
C3 C8 H8 . . 120.1
N1 C9 C10 . . 112.9(3)
N1 C9 H9A . . 109.0
C10 C9 H9A . . 109.0
N1 C9 H9B . . 109.0
C10 C9 H9B . . 109.0
H9A C9 H9B . . 107.8
C9 C10 C11 . . 112.1(3)
C9 C10 H10A . . 109.2
C11 C10 H10A . . 109.2
C9 C10 H10B . . 109.2
C11 C10 H10B . . 109.2
H10A C10 H10B . . 107.9
C16 C11 C12 . . 117.3(3)
C16 C11 C10 . . 121.0(3)
C12 C11 C10 . . 121.7(3)
C13 C12 C11 . . 121.1(3)
C13 C12 H12 . . 119.5
C11 C12 H12 . . 119.5
C14 C13 C12 . . 120.8(3)
C14 C13 H13 . . 119.6
C12 C13 H13 . . 119.6
C13 C14 C15 . . 119.2(3)
C13 C14 H14 . . 120.4
C15 C14 H14 . . 120.4
C16 C15 C14 . . 120.1(3)
C16 C15 H15 . . 119.9
C14 C15 H15 . . 119.9
C15 C16 C11 . . 121.5(3)
C15 C16 H16 . . 119.2
C11 C16 H16 . . 119.2

loop_
_geom_bond_atom_site_label_1
_geom_bond_atom_site_label_2
_geom_bond_site_symmetry_2
_geom_bond_distance
Pb1 S2 2_756 2.6813(8)
Pb1 S2 . 2.6813(8)
Pb1 S1 2_756 2.8597(9)
Pb1 S1 . 2.8597(9)
S1 C1 . 1.703(3)
S2 C1 . 1.727(3)
N1 C1 . 1.339(4)
N1 C2 . 1.463(4)
N1 C9 . 1.475(4)
C2 C3 . 1.512(4)
C2 H2A . 0.9700
C2 H2B . 0.9700
C3 C4 . 1.373(4)
C3 C8 . 1.391(4)
C4 C5 . 1.375(4)
C4 H4 . 0.9300
C5 C6 . 1.373(5)
C5 H5 . 0.9300
C6 C7 . 1.363(5)
C6 H6 . 0.9300
C7 C8 . 1.384(5)
C7 H7 . 0.9300
C8 H8 . 0.9300
C9 C10 . 1.494(4)
C9 H9A . 0.9700
C9 H9B . 0.9700
C10 C11 . 1.510(5)
C10 H10A . 0.9700
C10 H10B . 0.9700
C11 C16 . 1.378(5)
C11 C12 . 1.384(5)
C12 C13 . 1.368(5)
C12 H12 . 0.9300
C13 C14 . 1.362(5)
C13 H13 . 0.9300
C14 C15 . 1.372(6)
C14 H14 . 0.9300
C15 C16 . 1.369(5)
C15 H15 . 0.9300
C16 H16 . 0.9300

loop_
_geom_hbond_atom_site_label_D
_geom_hbond_atom_site_label_H
_geom_hbond_atom_site_label_A
_geom_hbond_distance_DH
_geom_hbond_distance_HA
_geom_hbond_distance_DA
_geom_hbond_angle_DHA
C9 H9A S2 0.97 2.49 2.986(3) 112
C2 H2B S1 0.97 2.55 2.990(4) 107

loop_
_geom_torsion_atom_site_label_1
_geom_torsion_atom_site_label_2
_geom_torsion_atom_site_label_3
_geom_torsion_atom_site_label_4
_geom_torsion_site_symmetry_1
_geom_torsion
S2 Pb1 S1 C1 2_756 91.43(10)
S2 Pb1 S1 C1 . -2.98(10)
S1 Pb1 S1 C1 2_756 47.21(10)
S2 Pb1 S2 C1 2_756 -80.18(10)
S1 Pb1 S2 C1 2_756 -144.48(10)
S1 Pb1 S2 C1 . 2.93(10)
C2 N1 C1 S1 . 2.6(4)
C9 N1 C1 S1 . 177.5(2)
C2 N1 C1 S2 . -177.3(2)
C9 N1 C1 S2 . -2.4(4)
Pb1 S1 C1 N1 . -175.1(2)
Pb1 S1 C1 S2 . 4.81(16)
Pb1 S2 C1 N1 . 174.8(2)
Pb1 S2 C1 S1 . -5.11(17)
C1 N1 C2 C3 . -92.9(3)
C9 N1 C2 C3 . 91.9(3)
N1 C2 C3 C4 . 20.9(5)
N1 C2 C3 C8 . -160.9(3)
C8 C3 C4 C5 . -1.1(5)
C2 C3 C4 C5 . 177.0(3)
C3 C4 C5 C6 . 0.3(5)
C4 C5 C6 C7 . 0.4(5)
C5 C6 C7 C8 . -0.1(6)
C6 C7 C8 C3 . -0.8(5)
C4 C3 C8 C7 . 1.4(5)
C2 C3 C8 C7 . -176.9(3)
C1 N1 C9 C10 . 101.6(3)
C2 N1 C9 C10 . -83.3(3)
N1 C9 C10 C11 . -176.3(3)
C9 C10 C11 C16 . 87.0(4)
C9 C10 C11 C12 . -93.8(4)
C16 C11 C12 C13 . 1.9(5)
C10 C11 C12 C13 . -177.3(3)
C11 C12 C13 C14 . 0.1(5)
C12 C13 C14 C15 . -1.5(6)
C13 C14 C15 C16 . 1.0(6)
C14 C15 C16 C11 . 1.1(6)
C12 C11 C16 C15 . -2.5(5)
C10 C11 C16 C15 . 176.7(4)
